data_2211029
loop_
_publ_author_name
'Diao, Chun-Hua'
'Yu, Ming'

_publ_section_title (<i>E</i>)-<i>N</i>'-[3-Methoxy-4-(4-nitrobenzyloxy)benzylidene]isonicotinohydrazide
_journal_coeditor_code HB2171
_journal_issue 11
_journal_name_full 'Acta Crystallographica Section E'
_journal_page_first o5209
_journal_page_last o5210
_journal_paper_doi 10.1107/S1600536806042954
_journal_volume 62
_journal_year 2006
_chemical_formula_iupac 'C21 H18 N4 O5'
_chemical_formula_moiety 'C21 H18 N4 O5'
_chemical_formula_sum 'C21 H18 N4 O5'
_chemical_formula_weight 406.39
_chemical_name_systematic
;
(E)-N'-[3-Methoxy-4-(4-nitrobenzyloxy)benzylidene]isonicotinohydrazide
;
_space_group_IT_number 56
_symmetry_cell_setting orthorhombic
_symmetry_space_group_name_Hall '-P 2ab 2ac'
_symmetry_space_group_name_H-M 'P c c n'
_atom_sites_solution_hydrogens geom
_atom_sites_solution_primary direct
_atom_sites_solution_secondary difmap
_audit_creation_method SHELXL97
_cell_angle_alpha 90.00
_cell_angle_beta 90.00
_cell_angle_gamma 90.00
_cell_formula_units_Z 8
_cell_length_a 23.601(5)
_cell_length_b 10.798(2)
_cell_length_c 14.698(3)
_cell_measurement_reflns_used 1899
_cell_measurement_temperature 294(2)
_cell_measurement_theta_max 21.30
_cell_measurement_theta_min 2.49
_cell_volume 3745.7(13)
_computing_cell_refinement 'SAINT (Bruker, 1999)'
_computing_data_collection 'SMART (Bruker, 1999)'
_computing_data_reduction SAINT
_computing_molecular_graphics 'SHELXTL (Sheldrick, 1997b)'
_computing_publication_material SHELXTL
_computing_structure_refinement 'SHELXL97 (Sheldrick, 1997a)'
_computing_structure_solution 'SHELXS97 (Sheldrick, 1997a)'
_diffrn_ambient_temperature 294(2)
_diffrn_measured_fraction_theta_full 1.000
_diffrn_measured_fraction_theta_max 1.000
_diffrn_measurement_device_type 'Bruker SMART APEX CCD area-detector'
_diffrn_measurement_method '\f and \w '
_diffrn_radiation_monochromator graphite
_diffrn_radiation_source 'fine-focus sealed tube'
_diffrn_radiation_type MoK\a
_diffrn_radiation_wavelength 0.71073
_diffrn_reflns_av_R_equivalents 0.1020
_diffrn_reflns_av_sigmaI/netI 0.0730
_diffrn_reflns_limit_h_max 28
_diffrn_reflns_limit_h_min -20
_diffrn_reflns_limit_k_max 12
_diffrn_reflns_limit_k_min -12
_diffrn_reflns_limit_l_max 15
_diffrn_reflns_limit_l_min -17
_diffrn_reflns_number 17920
_diffrn_reflns_theta_full 25.02
_diffrn_reflns_theta_max 25.02
_diffrn_reflns_theta_min 1.73
_diffrn_standards_number 0
_exptl_absorpt_coefficient_mu 0.105
_exptl_absorpt_correction_T_max 0.981
_exptl_absorpt_correction_T_min 0.958
_exptl_absorpt_correction_type multi-scan
_exptl_absorpt_process_details '(SADABS; Sheldrick, 1996)'
_exptl_crystal_colour yellow
_exptl_crystal_density_diffrn 1.441
_exptl_crystal_density_method 'not measured'
_exptl_crystal_description block
_exptl_crystal_F_000 1696
_exptl_crystal_size_max 0.22
_exptl_crystal_size_mid 0.20
_exptl_crystal_size_min 0.18
_refine_diff_density_max 0.199
_refine_diff_density_min -0.198
_refine_ls_extinction_method none
_refine_ls_goodness_of_fit_ref 1.019
_refine_ls_hydrogen_treatment constr
_refine_ls_matrix_type full
_refine_ls_number_parameters 273
_refine_ls_number_reflns 3306
_refine_ls_number_restraints 0
_refine_ls_restrained_S_all 1.019
_refine_ls_R_factor_all 0.1264
_refine_ls_R_factor_gt 0.0540
_refine_ls_shift/su_max 0.000
_refine_ls_shift/su_mean 0.000
_refine_ls_structure_factor_coef Fsqd
_refine_ls_weighting_details 'calc w=1/[\s^2^(Fo^2^)+(0.0700P)^2^] where P=(Fo^2^+2Fc^2^)/3'
_refine_ls_weighting_scheme calc
_refine_ls_wR_factor_gt 0.1233
_refine_ls_wR_factor_ref 0.1532
_reflns_number_gt 1723
_reflns_number_total 3306
_reflns_threshold_expression I>2\s(I)
_cod_data_source_file hb2171.cif
_cod_data_source_block I
_cod_database_code 2211029
_cod_database_fobs_code 2211029

loop_
_symmetry_equiv_pos_as_xyz
'x, y, z'
'-x+1/2, -y+1/2, z'
'-x, y+1/2, -z+1/2'
'x+1/2, -y, -z+1/2'
'-x, -y, -z'
'x-1/2, y-1/2, -z'
'x, -y-1/2, z-1/2'
'-x-1/2, y, z-1/2'

loop_
_atom_site_type_symbol
_atom_site_label
_atom_site_fract_x
_atom_site_fract_y
_atom_site_fract_z
_atom_site_U_iso_or_equiv
_atom_site_adp_type
_atom_site_calc_flag
_atom_site_refinement_flags
_atom_site_occupancy
_atom_site_disorder_assembly
_atom_site_disorder_group
O O1 0.69036(16) 0.3291(3) 0.3731(2) 0.1152(14) Uani d . 1 A 1
O O2 0.65600(14) 0.1733(3) 0.4462(2) 0.0926(11) Uani d . 1 A 1
O O3 0.68958(10) 0.65139(19) 0.75532(14) 0.0557(7) Uani d . 1 A 1
O O4 0.63779(10) 0.8444(2) 0.70253(14) 0.0562(7) Uani d . 1 A 1
O O5 0.51482(11) 1.2758(2) 0.96599(14) 0.0596(7) Uani d . 1 A 1
N N1 0.67874(15) 0.2737(4) 0.4437(3) 0.0703(10) Uani d . 1 A 1
N N2 0.56503(11) 1.0557(2) 0.99432(16) 0.0360(7) Uani d . 1 A 1
N N3 0.54292(10) 1.1265(2) 1.06424(15) 0.0347(7) Uani d . 1 A 1
H H3 0.5441 1.1006 1.1195 0.042 Uiso calc R 1 A 1
N N4 0.46182(12) 1.4733(2) 1.26035(17) 0.0423(7) Uani d . 1 A 1
C C1 0.73066(13) 0.5052(3) 0.6085(2) 0.0466(9) Uani d . 1 A 1
H H1 0.7513 0.5786 0.6084 0.056 Uiso calc R 1 A 1
C C2 0.72127(15) 0.4451(3) 0.5287(2) 0.0484(9) Uani d . 1 A 1
H H2 0.7344 0.4777 0.4741 0.058 Uiso calc R 1 A 1
C C3 0.69213(14) 0.3359(3) 0.5303(2) 0.0455(9) Uani d . 1 A 1
C C4 0.67278(15) 0.2841(3) 0.6099(3) 0.0526(10) Uani d . 1 A 1
H H4 0.6540 0.2084 0.6099 0.063 Uiso calc R 1 A 1
C C5 0.68206(14) 0.3478(3) 0.6895(2) 0.0460(9) Uani d . 1 A 1
H H5 0.6692 0.3149 0.7441 0.055 Uiso calc R 1 A 1
C C6 0.71013(14) 0.4596(3) 0.6896(2) 0.0381(8) Uani d . 1 A 1
C C7 0.71411(16) 0.5339(3) 0.7754(2) 0.0468(9) Uani d . 1 A 1
H H7A 0.6935 0.4935 0.8242 0.056 Uiso calc R 1 A 1
H H7B 0.7534 0.5435 0.7937 0.056 Uiso calc R 1 A 1
C C8 0.66810(13) 0.7216(3) 0.8238(2) 0.0378(8) Uani d . 1 A 1
C C9 0.67299(14) 0.6977(3) 0.9152(2) 0.0441(9) Uani d . 1 A 1
H H9 0.6935 0.6293 0.9350 0.053 Uiso calc R 1 A 1
C C10 0.64731(14) 0.7755(3) 0.9782(2) 0.0398(8) Uani d . 1 A 1
H H10 0.6510 0.7590 1.0400 0.048 Uiso calc R 1 A 1
C C11 0.61659(13) 0.8763(3) 0.95033(18) 0.0315(7) Uani d . 1 A 1
C C12 0.61295(13) 0.9025(3) 0.85764(18) 0.0340(8) Uani d . 1 A 1
H H12 0.5932 0.9722 0.8383 0.041 Uiso calc R 1 A 1
C C13 0.63828(13) 0.8266(3) 0.7947(2) 0.0357(8) Uani d . 1 A 1
C C14 0.60668(19) 0.9466(4) 0.6692(2) 0.0791(14) Uani d . 1 A 1
H H14A 0.5671 0.9346 0.6817 0.119 Uiso calc R 1 A 1
H H14B 0.6123 0.9538 0.6047 0.119 Uiso calc R 1 A 1
H H14C 0.6195 1.0209 0.6986 0.119 Uiso calc R 1 A 1
C C15 0.59057(13) 0.9568(3) 1.0179(2) 0.0353(8) Uani d . 1 A 1
H H15 0.5926 0.9357 1.0791 0.042 Uiso calc R 1 A 1
C C16 0.51950(14) 1.2372(3) 1.0438(2) 0.0360(8) Uani d . 1 A 1
C C17 0.49899(13) 1.3137(3) 1.12230(18) 0.0322(8) Uani d . 1 A 1
C C18 0.51209(14) 1.2923(3) 1.21246(19) 0.0403(9) Uani d . 1 A 1
H H18 0.5336 1.2236 1.2287 0.048 Uiso calc R 1 A 1
C C19 0.49303(15) 1.3732(3) 1.27835(19) 0.0442(9) Uani d . 1 A 1
H H19 0.5025 1.3572 1.3386 0.053 Uiso calc R 1 A 1
C C20 0.44930(13) 1.4923(3) 1.1732(2) 0.0411(8) Uani d . 1 A 1
H H20 0.4273 1.5611 1.1586 0.049 Uiso calc R 1 A 1
C C21 0.46678(13) 1.4168(3) 1.1034(2) 0.0378(8) Uani d . 1 A 1
H H21 0.4569 1.4353 1.0437 0.045 Uiso calc R 1 A 1

loop_
_atom_site_aniso_label
_atom_site_aniso_U_11
_atom_site_aniso_U_22
_atom_site_aniso_U_33
_atom_site_aniso_U_12
_atom_site_aniso_U_13
_atom_site_aniso_U_23
O1 0.180(4) 0.118(3) 0.047(2) -0.008(2) 0.010(2) -0.028(2)
O2 0.100(3) 0.073(2) 0.104(3) -0.0072(19) -0.0174(19) -0.0401(19)
O3 0.094(2) 0.0408(14) 0.0322(13) 0.0270(14) 0.0082(13) -0.0022(11)
O4 0.0851(19) 0.0556(15) 0.0279(14) 0.0254(14) 0.0082(12) 0.0034(11)
O5 0.105(2) 0.0504(14) 0.0236(13) 0.0127(14) 0.0046(13) -0.0010(11)
N1 0.081(3) 0.072(3) 0.058(3) 0.013(2) -0.005(2) -0.025(2)
N2 0.0447(17) 0.0365(15) 0.0268(14) -0.0024(14) 0.0076(12) -0.0077(12)
N3 0.0498(18) 0.0336(15) 0.0206(13) -0.0002(14) 0.0068(12) -0.0049(11)
N4 0.0586(19) 0.0339(16) 0.0346(17) 0.0002(15) 0.0060(13) -0.0025(12)
C1 0.055(2) 0.0401(19) 0.045(2) 0.0001(17) 0.0062(18) -0.0016(17)
C2 0.059(3) 0.052(2) 0.034(2) 0.004(2) 0.0103(17) -0.0058(17)
C3 0.047(2) 0.045(2) 0.045(2) 0.0122(18) -0.0012(18) -0.0125(18)
C4 0.056(2) 0.033(2) 0.068(3) 0.0025(17) 0.000(2) -0.005(2)
C5 0.059(3) 0.036(2) 0.043(2) 0.0078(19) 0.0036(18) 0.0032(17)
C6 0.047(2) 0.0327(19) 0.0346(19) 0.0119(17) -0.0020(16) -0.0034(15)
C7 0.061(2) 0.043(2) 0.0362(19) 0.0178(19) 0.0005(16) -0.0034(15)
C8 0.051(2) 0.0330(18) 0.0288(19) 0.0041(16) 0.0096(16) -0.0068(15)
C9 0.060(2) 0.0365(19) 0.036(2) 0.0107(17) -0.0037(17) 0.0010(16)
C10 0.056(2) 0.0381(19) 0.0256(18) -0.0013(18) -0.0017(16) -0.0022(15)
C11 0.0385(19) 0.0298(17) 0.0262(17) -0.0028(16) 0.0030(15) -0.0060(13)
C12 0.042(2) 0.0275(16) 0.0329(18) 0.0057(15) 0.0007(15) -0.0026(14)
C13 0.047(2) 0.0326(18) 0.0275(18) 0.0017(16) 0.0052(15) 0.0008(14)
C14 0.120(4) 0.078(3) 0.040(2) 0.048(3) 0.008(2) 0.018(2)
C15 0.043(2) 0.0360(19) 0.0267(17) -0.0036(17) 0.0024(15) -0.0048(15)
C16 0.051(2) 0.0306(18) 0.0263(19) -0.0043(17) 0.0016(15) -0.0038(14)
C17 0.044(2) 0.0302(17) 0.0228(16) -0.0070(15) 0.0023(14) -0.0038(13)
C18 0.063(2) 0.0300(18) 0.0281(18) 0.0036(17) -0.0019(16) 0.0001(14)
C19 0.079(3) 0.0344(18) 0.0197(16) 0.000(2) 0.0021(17) 0.0030(14)
C20 0.049(2) 0.0372(19) 0.037(2) 0.0067(17) -0.0014(17) -0.0023(16)
C21 0.053(2) 0.0368(19) 0.0239(16) 0.0041(17) -0.0042(15) -0.0010(15)

loop_
_atom_type_symbol
_atom_type_description
_atom_type_scat_dispersion_real
_atom_type_scat_dispersion_imag
_atom_type_scat_source
C C 0.0033 0.0016 'International Tables Vol C Tables 4.2.6.8 and 6.1.1.4'
H H 0.0000 0.0000 'International Tables Vol C Tables 4.2.6.8 and 6.1.1.4'
N N 0.0061 0.0033 'International Tables Vol C Tables 4.2.6.8 and 6.1.1.4'
O O 0.0106 0.0060 'International Tables Vol C Tables 4.2.6.8 and 6.1.1.4'

loop_
_geom_angle_atom_site_label_1
_geom_angle_atom_site_label_2
_geom_angle_atom_site_label_3
_geom_angle
C8 O3 C7 119.6(2)
C13 O4 C14 117.2(2)
O2 N1 O1 124.1(4)
O2 N1 C3 118.5(4)
O1 N1 C3 117.4(4)
C15 N2 N3 116.1(2)
C16 N3 N2 118.6(2)
C16 N3 H3 120.7
N2 N3 H3 120.7
C20 N4 C19 116.0(3)
C2 C1 C6 121.2(3)
C2 C1 H1 119.4
C6 C1 H1 119.4
C1 C2 C3 118.7(3)
C1 C2 H2 120.6
C3 C2 H2 120.6
C2 C3 C4 122.2(3)
C2 C3 N1 119.2(3)
C4 C3 N1 118.6(3)
C3 C4 C5 117.9(3)
C3 C4 H4 121.1
C5 C4 H4 121.1
C4 C5 C6 121.1(3)
C4 C5 H5 119.5
C6 C5 H5 119.5
C1 C6 C5 118.8(3)
C1 C6 C7 121.0(3)
C5 C6 C7 120.0(3)
O3 C7 C6 106.1(2)
O3 C7 H7A 110.5
C6 C7 H7A 110.5
O3 C7 H7B 110.5
C6 C7 H7B 110.5
H7A C7 H7B 108.7
O3 C8 C9 126.1(3)
O3 C8 C13 114.3(3)
C9 C8 C13 119.5(3)
C8 C9 C10 120.1(3)
C8 C9 H9 119.9
C10 C9 H9 119.9
C11 C10 C9 120.8(3)
C11 C10 H10 119.6
C9 C10 H10 119.6
C10 C11 C12 119.1(3)
C10 C11 C15 119.6(3)
C12 C11 C15 121.3(3)
C13 C12 C11 120.7(3)
C13 C12 H12 119.7
C11 C12 H12 119.7
O4 C13 C12 125.4(3)
O4 C13 C8 114.9(3)
C12 C13 C8 119.7(3)
N2 C15 C11 121.0(3)
N2 C15 H15 119.5
C11 C15 H15 119.5
O5 C16 N3 123.1(3)
O5 C16 C17 120.2(3)
N3 C16 C17 116.7(3)
C21 C17 C18 116.9(3)
C21 C17 C16 118.0(3)
C18 C17 C16 125.0(3)
C19 C18 C17 119.6(3)
C19 C18 H18 120.2
C17 C18 H18 120.2
N4 C19 C18 123.6(3)
N4 C19 H19 118.2
C18 C19 H19 118.2
N4 C20 C21 124.1(3)
N4 C20 H20 118.0
C21 C20 H20 118.0
C20 C21 C17 119.7(3)
C20 C21 H21 120.1
C17 C21 H21 120.1

loop_
_geom_bond_atom_site_label_1
_geom_bond_atom_site_label_2
_geom_bond_distance
O1 N1 1.229(4)
O2 N1 1.210(4)
O3 C8 1.358(3)
O3 C7 1.425(4)
O4 C13 1.368(4)
O4 C14 1.413(4)
O5 C16 1.223(3)
N1 C3 1.473(5)
N2 C15 1.274(4)
N2 N3 1.383(3)
N3 C16 1.351(4)
N3 H3 0.8600
N4 C20 1.331(4)
N4 C19 1.334(4)
C1 C2 1.359(4)
C1 C6 1.377(4)
C1 H1 0.9300
C2 C3 1.365(4)
C2 H2 0.9300
C3 C4 1.374(5)
C4 C5 1.375(5)
C4 H4 0.9300
C5 C6 1.377(4)
C5 H5 0.9300
C6 C7 1.498(4)
C7 H7A 0.9700
C7 H7B 0.9700
C8 C9 1.372(4)
C8 C13 1.402(4)
C9 C10 1.389(4)
C9 H9 0.9300
C10 C11 1.370(4)
C10 H10 0.9300
C11 C12 1.394(4)
C11 C15 1.455(4)
C12 C13 1.373(4)
C12 H12 0.9300
C14 H14A 0.9600
C14 H14B 0.9600
C14 H14C 0.9600
C15 H15 0.9300
C16 C17 1.499(4)
C17 C21 1.376(4)
C17 C18 1.380(4)
C18 C19 1.380(4)
C18 H18 0.9300
C19 H19 0.9300
C20 C21 1.373(4)
C20 H20 0.9300
C21 H21 0.9300

loop_
_geom_hbond_atom_site_label_D
_geom_hbond_atom_site_label_H
_geom_hbond_atom_site_label_A
_geom_hbond_site_symmetry_A
_geom_hbond_distance_DH
_geom_hbond_distance_HA
_geom_hbond_distance_DA
_geom_hbond_angle_DHA
_geom_hbond_publ_flag
N3 H3 N4 3_647 0.86 2.24 3.065(3) 160 yes
C5 H5 O1 7_566 0.93 2.50 3.312(4) 146 yes
C19 H19 O5 7_586 0.93 2.38 3.234(4) 153 yes

loop_
_geom_torsion_atom_site_label_1
_geom_torsion_atom_site_label_2
_geom_torsion_atom_site_label_3
_geom_torsion_atom_site_label_4
_geom_torsion
C15 N2 N3 C16 174.7(3)
C6 C1 C2 C3 -1.7(5)
C1 C2 C3 C4 -1.0(5)
C1 C2 C3 N1 176.4(3)
O2 N1 C3 C2 175.5(3)
O1 N1 C3 C2 -6.1(5)
O2 N1 C3 C4 -7.1(5)
O1 N1 C3 C4 171.3(4)
C2 C3 C4 C5 2.0(5)
N1 C3 C4 C5 -175.4(3)
C3 C4 C5 C6 -0.4(5)
C2 C1 C6 C5 3.2(5)
C2 C1 C6 C7 -172.1(3)
C4 C5 C6 C1 -2.2(5)
C4 C5 C6 C7 173.3(3)
C8 O3 C7 C6 156.0(3)
C1 C6 C7 O3 52.9(4)
C5 C6 C7 O3 -122.4(3)
C7 O3 C8 C9 8.0(5)
C7 O3 C8 C13 -171.6(3)
O3 C8 C9 C10 -178.0(3)
C13 C8 C9 C10 1.6(5)
C8 C9 C10 C11 0.4(5)
C9 C10 C11 C12 -2.2(5)
C9 C10 C11 C15 -179.5(3)
C10 C11 C12 C13 2.0(5)
C15 C11 C12 C13 179.2(3)
C14 O4 C13 C12 -2.8(5)
C14 O4 C13 C8 177.9(3)
C11 C12 C13 O4 -179.3(3)
C11 C12 C13 C8 0.0(5)
O3 C8 C13 O4 -2.8(4)
C9 C8 C13 O4 177.6(3)
O3 C8 C13 C12 177.8(3)
C9 C8 C13 C12 -1.8(5)
N3 N2 C15 C11 -178.7(2)
C10 C11 C15 N2 175.2(3)
C12 C11 C15 N2 -2.0(5)
N2 N3 C16 O5 3.0(5)
N2 N3 C16 C17 -176.7(2)
O5 C16 C17 C21 10.7(4)
N3 C16 C17 C21 -169.6(3)
O5 C16 C17 C18 -166.1(3)
N3 C16 C17 C18 13.7(5)
C21 C17 C18 C19 -0.2(5)
C16 C17 C18 C19 176.6(3)
C20 N4 C19 C18 0.1(5)
C17 C18 C19 N4 0.2(5)
C19 N4 C20 C21 -0.4(5)
N4 C20 C21 C17 0.5(5)
C18 C17 C21 C20 -0.1(4)
C16 C17 C21 C20 -177.1(3)

loop_
_cod_related_entry_id
_cod_related_entry_database
_cod_related_entry_code
1 ChemSpider 7305885
